data_4107067
loop_
_publ_author_name
'Subash Chandra Sahoo'
'Tanay Kundu'
'Rahul Banerjee'

_publ_contact_author_address
;Dr. Rahul Banerjee
Physical Chemistry Division
National Chemical Laboratory Pune
Maharashtra-411008
;
_publ_contact_author_email 'r. banerjee@ncl.res.in'
_publ_contact_author_fax 0912025902636
_publ_contact_author_name 'Dr. Rahul Banerjee'
_publ_contact_author_phone 0912025902535
_publ_section_title
;
 Helical Water Chain Mediated Proton Conductivity in Homochiral
 Metal-Organic Frameworks with Unprecedented Zeolitic unh-Topology
;
_journal_name_full 'Journal of the American Chemical Society'
_journal_page_first 17950
_journal_page_last 17958
_journal_paper_doi 10.1021/ja2078637
_journal_volume 133
_journal_year 2011
_chemical_absolute_configuration syn
_chemical_compound_source synthesized
_chemical_formula_moiety 'C11 H15 Cl N2 O2 Zn, 2(O)'
_chemical_formula_sum 'C11 H15 Cl N2 O4 Zn'
_chemical_formula_weight 340.09
_space_group_IT_number 170
_symmetry_cell_setting hexagonal
_symmetry_Int_Tables_number 170
_symmetry_space_group_name_Hall 'P 65'
_symmetry_space_group_name_H-M 'P 65'
_atom_sites_solution_hydrogens geom
_atom_sites_solution_primary direct
_atom_sites_solution_secondary difmap
_audit_creation_method SHELXL-97
_cell_angle_alpha 90.00
_cell_angle_beta 90.00
_cell_angle_gamma 120.00
_cell_formula_units_Z 6
_cell_length_a 17.703(2)
_cell_length_b 17.703(2)
_cell_length_c 10.585(5)
_cell_measurement_reflns_used 7045
_cell_measurement_temperature 195(2)
_cell_measurement_theta_max 27.13
_cell_measurement_theta_min 2.34
_cell_volume 2872.9(14)
_computing_cell_refinement 'Bruker SMART'
_computing_data_collection 'Bruker SMART'
_computing_data_reduction 'Bruker SAINT'
_computing_molecular_graphics 'Bruker SHELXTL'
_computing_publication_material 'Bruker SHELXTL'
_computing_structure_refinement 'SHELXL-97 (Sheldrick, 1997)'
_computing_structure_solution 'SHELXS-97 (Sheldrick, 1990)'
_diffrn_ambient_temperature 195(2)
_diffrn_measured_fraction_theta_full 0.99
_diffrn_measured_fraction_theta_max 0.99
_diffrn_measurement_device_type 'CCD area detector'
_diffrn_measurement_method 'phi and omega scans'
_diffrn_radiation_monochromator graphite
_diffrn_radiation_type MoK\a
_diffrn_radiation_wavelength 0.71073
_diffrn_reflns_av_R_equivalents 0.0673
_diffrn_reflns_av_sigmaI/netI 0.0586
_diffrn_reflns_limit_h_max 23
_diffrn_reflns_limit_h_min -23
_diffrn_reflns_limit_k_max 23
_diffrn_reflns_limit_k_min -22
_diffrn_reflns_limit_l_max 13
_diffrn_reflns_limit_l_min -13
_diffrn_reflns_number 23016
_diffrn_reflns_theta_full 27.74
_diffrn_reflns_theta_max 27.74
_diffrn_reflns_theta_min 1.33
_diffrn_source 'fine-focus sealed tube'
_exptl_absorpt_coefficient_mu 1.423
_exptl_absorpt_correction_T_max 0.867
_exptl_absorpt_correction_T_min 0.718
_exptl_absorpt_correction_type multi-scan
_exptl_absorpt_process_details multi-scan
_exptl_crystal_colour colorless
_exptl_crystal_density_diffrn 1.179
_exptl_crystal_description rod
_exptl_crystal_F_000 1044
_exptl_crystal_size_max 0.3
_exptl_crystal_size_mid 0.2
_exptl_crystal_size_min 0.1
_refine_diff_density_max 1.398
_refine_diff_density_min -0.447
_refine_diff_density_rms 0.246
_refine_ls_abs_structure_details 'Flack H D (1983), Acta Cryst. A39, 876-881'
_refine_ls_abs_structure_Flack 0.021(19)
_refine_ls_extinction_method none
_refine_ls_goodness_of_fit_ref 1.053
_refine_ls_hydrogen_treatment constr
_refine_ls_matrix_type full
_refine_ls_number_parameters 175
_refine_ls_number_reflns 4460
_refine_ls_number_restraints 1
_refine_ls_restrained_S_all 1.053
_refine_ls_R_factor_all 0.0532
_refine_ls_R_factor_gt 0.0469
_refine_ls_shift/su_max 0.000
_refine_ls_shift/su_mean 0.000
_refine_ls_structure_factor_coef Fsqd
_refine_ls_weighting_details 'calc w=1/[\s^2^(Fo^2^)+(0.0900P)^2^+0.0000P] where P=(Fo^2^+2Fc^2^)/3'
_refine_ls_weighting_scheme calc
_refine_ls_wR_factor_gt 0.1325
_refine_ls_wR_factor_ref 0.1387
_reflns_number_gt 4023
_reflns_number_total 4460
_reflns_threshold_expression >2sigma(I)
_cod_data_source_file ja2078637_si_002_3.cif
_cod_data_source_block 3
_cod_database_code 4107067

loop_
_symmetry_equiv_pos_as_xyz
'x, y, z'
'x-y, x, z+5/6'
'-y, x-y, z+2/3'
'-x, -y, z+1/2'
'-x+y, -x, z+1/3'
'y, -x+y, z+1/6'

loop_
_atom_site_label
_atom_site_type_symbol
_atom_site_fract_x
_atom_site_fract_y
_atom_site_fract_z
_atom_site_U_iso_or_equiv
_atom_site_adp_type
_atom_site_occupancy
_atom_site_symmetry_multiplicity
_atom_site_calc_flag
_atom_site_refinement_flags
Zn1 Zn 0.45986(3) 0.53095(3) 0.98054(5) 0.02639(14) Uani 1 1 d .
Cl1 Cl 0.54560(11) 0.67676(9) 0.97990(15) 0.0603(4) Uani 1 1 d .
O1 O 0.4338(2) 0.5275(3) 1.1747(3) 0.0410(8) Uani 1 1 d .
O2 O 0.4851(2) 0.5118(2) 0.7863(3) 0.0318(6) Uani 1 1 d .
N2 N 0.3303(2) 0.4848(3) 0.9423(3) 0.0335(8) Uani 1 1 d .
N1 N 0.4974(2) 0.4368(2) 1.0016(3) 0.0238(6) Uani 1 1 d .
H1 H 0.5310 0.4497 1.0723 0.029 Uiso 1 1 calc R
C5 C 0.4681(3) 0.5219(3) 1.2752(4) 0.0257(8) Uani 1 1 d .
C6 C 0.4170(3) 0.3515(3) 1.0213(4) 0.0342(9) Uani 1 1 d .
H2A H 0.3818 0.3359 0.9451 0.041 Uiso 1 1 calc R
H2B H 0.3833 0.3571 1.0892 0.041 Uiso 1 1 calc R
C7 C 0.4353(3) 0.2792(3) 1.0532(4) 0.0350(9) Uani 1 1 d .
C8 C 0.4802(5) 0.2837(3) 1.1669(4) 0.0507(14) Uani 1 1 d .
H4 H 0.4935 0.3281 1.2249 0.061 Uiso 1 1 calc R
C11 C 0.4162(3) 0.2106(3) 0.9726(5) 0.0407(10) Uani 1 1 d .
H5 H 0.3865 0.2047 0.8975 0.049 Uiso 1 1 calc R
C10 C 0.2909(3) 0.4416(3) 0.8378(4) 0.0395(10) Uani 1 1 d .
H6 H 0.3227 0.4275 0.7823 0.047 Uiso 1 1 calc R
C9 C 0.2820(4) 0.5038(4) 1.0236(4) 0.0475(13) Uani 1 1 d .
H10 H 0.3080 0.5340 1.0976 0.057 Uiso 1 1 calc R
C4 C 0.5499(3) 0.4363(3) 0.8915(4) 0.0263(8) Uani 1 1 d .
H14 H 0.5298 0.3752 0.8706 0.032 Uiso 1 1 calc R
C2 C 0.6477(3) 0.4805(3) 0.9187(4) 0.0374(10) Uani 1 1 d .
H15 H 0.6759 0.4811 0.8387 0.045 Uiso 1 1 calc R
C3 C 0.6703(4) 0.4285(5) 1.0126(5) 0.0574(15) Uani 1 1 d .
H29A H 0.6430 0.4251 1.0924 0.086 Uiso 1 1 calc R
H29B H 0.7324 0.4573 1.0236 0.086 Uiso 1 1 calc R
H29C H 0.6496 0.3708 0.9804 0.086 Uiso 1 1 calc R
C1 C 0.6855(4) 0.5744(4) 0.9580(6) 0.0587(15) Uani 1 1 d .
H31A H 0.6537 0.5777 1.0292 0.088 Uiso 1 1 calc R
H31B H 0.6811 0.6073 0.8890 0.088 Uiso 1 1 calc R
H31C H 0.7456 0.5981 0.9807 0.088 Uiso 1 1 calc R
O3 O 0.3259(7) 0.2715(7) 0.7131(8) 0.138(3) Uani 1 1 d .
O4 O 0.2155(10) 0.0590(17) 0.750(2) 0.346(15) Uani 1 1 d .

loop_
_atom_site_aniso_label
_atom_site_aniso_U_11
_atom_site_aniso_U_22
_atom_site_aniso_U_33
_atom_site_aniso_U_23
_atom_site_aniso_U_13
_atom_site_aniso_U_12
Zn1 0.0350(3) 0.0360(3) 0.02007(19) 0.00062(18) 0.00034(17) 0.0267(2)
Cl1 0.0844(10) 0.0436(6) 0.0543(7) -0.0010(6) 0.0020(7) 0.0332(7)
O1 0.0519(19) 0.078(2) 0.0189(14) -0.0046(13) -0.0071(13) 0.0513(19)
O2 0.0412(15) 0.0480(17) 0.0209(14) 0.0033(11) 0.0038(11) 0.0333(14)
N2 0.0378(19) 0.054(2) 0.0237(16) 0.0013(15) 0.0005(14) 0.0346(18)
N1 0.0337(16) 0.0326(16) 0.0142(15) 0.0009(11) 0.0023(12) 0.0233(14)
C5 0.0310(19) 0.0329(19) 0.0179(17) -0.0005(13) 0.0013(13) 0.0196(16)
C6 0.040(2) 0.036(2) 0.035(2) 0.0053(17) 0.0074(17) 0.0256(19)
C7 0.048(3) 0.033(2) 0.028(2) 0.0043(16) 0.0070(18) 0.023(2)
C8 0.103(4) 0.041(2) 0.024(2) -0.0045(18) -0.007(2) 0.047(3)
C11 0.055(3) 0.039(2) 0.033(2) -0.0033(19) -0.011(2) 0.028(2)
C10 0.046(2) 0.064(3) 0.027(2) -0.0075(19) -0.0022(17) 0.041(2)
C9 0.051(3) 0.093(4) 0.0230(19) -0.009(2) -0.0061(19) 0.054(3)
C4 0.035(2) 0.036(2) 0.0174(16) 0.0029(14) 0.0040(14) 0.0246(17)
C2 0.036(2) 0.062(3) 0.027(2) 0.0029(19) -0.0012(17) 0.034(2)
C3 0.051(3) 0.093(4) 0.046(3) 0.013(3) -0.004(2) 0.050(3)
C1 0.043(3) 0.063(3) 0.068(4) -0.004(3) -0.011(3) 0.025(3)
O3 0.197(9) 0.175(9) 0.093(5) 0.028(5) 0.039(5) 0.130(8)
O4 0.154(12) 0.44(3) 0.43(3) 0.21(3) 0.016(15) 0.144(17)

loop_
_atom_type_symbol
_atom_type_description
_atom_type_scat_dispersion_real
_atom_type_scat_dispersion_imag
_atom_type_scat_source
C C 0.0033 0.0016 'International Tables Vol C Tables 4.2.6.8 and 6.1.1.4'
Cl Cl 0.1484 0.1585 'International Tables Vol C Tables 4.2.6.8 and 6.1.1.4'
N N 0.0061 0.0033 'International Tables Vol C Tables 4.2.6.8 and 6.1.1.4'
O O 0.0106 0.0060 'International Tables Vol C Tables 4.2.6.8 and 6.1.1.4'
Zn Zn 0.2839 1.4301 'International Tables Vol C Tables 4.2.6.8 and 6.1.1.4'
H H 0.0000 0.0000 'International Tables Vol C Tables 4.2.6.8 and 6.1.1.4'

loop_
_geom_angle_atom_site_label_1
_geom_angle_atom_site_label_2
_geom_angle_atom_site_label_3
_geom_angle
_geom_angle_site_symmetry_1
_geom_angle_site_symmetry_3
N2 Zn1 N1 116.13(15) . .
N2 Zn1 O1 89.76(14) . .
N1 Zn1 O1 91.48(12) . .
N2 Zn1 O2 91.57(13) . .
N1 Zn1 O2 78.68(11) . .
O1 Zn1 O2 169.60(13) . .
N2 Zn1 Cl1 115.79(12) . .
N1 Zn1 Cl1 127.89(11) . .
O1 Zn1 Cl1 92.78(12) . .
O2 Zn1 Cl1 95.92(10) . .
C5 O1 Zn1 136.4(3) . .
C5 O2 Zn1 113.8(2) 4_664 .
C10 N2 C9 116.9(4) . .
C10 N2 Zn1 123.7(3) . .
C9 N2 Zn1 119.3(3) . .
C6 N1 C4 112.8(3) . .
C6 N1 Zn1 107.4(2) . .
C4 N1 Zn1 111.6(2) . .
C6 N1 H1 108.3 . .
C4 N1 H1 108.3 . .
Zn1 N1 H1 108.3 . .
O2 C5 O1 125.7(4) 4_665 .
O2 C5 C4 119.9(3) 4_665 4_665
O1 C5 C4 114.4(3) . 4_665
N1 C6 C7 113.0(4) . .
N1 C6 H2A 109.0 . .
C7 C6 H2A 109.0 . .
N1 C6 H2B 109.0 . .
C7 C6 H2B 109.0 . .
H2A C6 H2B 107.8 . .
C11 C7 C8 117.1(4) . .
C11 C7 C6 123.1(4) . .
C8 C7 C6 119.6(4) . .
C9 C8 C7 119.4(4) 6 .
C9 C8 H4 120.3 6 .
C7 C8 H4 120.3 . .
C7 C11 C10 119.5(4) . 6
C7 C11 H5 120.2 . .
C10 C11 H5 120.2 6 .
N2 C10 C11 124.3(4) . 2_554
N2 C10 H6 117.8 . .
C11 C10 H6 117.8 2_554 .
N2 C9 C8 122.7(4) . 2_554
N2 C9 H10 118.7 . .
C8 C9 H10 118.7 2_554 .
N1 C4 C2 113.5(3) . .
N1 C4 C5 110.0(3) . 4_664
C2 C4 C5 110.8(3) . 4_664
N1 C4 H14 107.4 . .
C2 C4 H14 107.4 . .
C5 C4 H14 107.4 4_664 .
C1 C2 C4 112.3(4) . .
C1 C2 C3 112.2(5) . .
C4 C2 C3 112.5(4) . .
C1 C2 H15 106.4 . .
C4 C2 H15 106.4 . .
C3 C2 H15 106.4 . .
C2 C3 H29A 109.5 . .
C2 C3 H29B 109.5 . .
H29A C3 H29B 109.5 . .
C2 C3 H29C 109.5 . .
H29A C3 H29C 109.5 . .
H29B C3 H29C 109.5 . .
C2 C1 H31A 109.5 . .
C2 C1 H31B 109.5 . .
H31A C1 H31B 109.5 . .
C2 C1 H31C 109.5 . .
H31A C1 H31C 109.5 . .
H31B C1 H31C 109.5 . .

loop_
_geom_bond_atom_site_label_1
_geom_bond_atom_site_label_2
_geom_bond_distance
_geom_bond_site_symmetry_2
Zn1 N2 2.053(4) .
Zn1 N1 2.093(3) .
Zn1 O1 2.101(3) .
Zn1 O2 2.166(3) .
Zn1 Cl1 2.2470(15) .
O1 C5 1.253(5) .
O2 C5 1.246(5) 4_664
N2 C10 1.327(6) .
N2 C9 1.370(6) .
N1 C6 1.484(6) .
N1 C4 1.492(5) .
N1 H1 0.9100 .
C5 O2 1.246(5) 4_665
C5 C4 1.549(5) 4_665
C6 C7 1.507(6) .
C6 H2A 0.9700 .
C6 H2B 0.9700 .
C7 C11 1.380(6) .
C7 C8 1.422(7) .
C8 C9 1.376(7) 6
C8 H4 0.9300 .
C11 C10 1.385(6) 6
C11 H5 0.9300 .
C10 C11 1.385(6) 2_554
C10 H6 0.9300 .
C9 C8 1.376(7) 2_554
C9 H10 0.9300 .
C4 C2 1.530(6) .
C4 C5 1.549(5) 4_664
C4 H14 0.9800 .
C2 C1 1.508(8) .
C2 C3 1.536(7) .
C2 H15 0.9800 .
C3 H29A 0.9600 .
C3 H29B 0.9600 .
C3 H29C 0.9600 .
C1 H31A 0.9600 .
C1 H31B 0.9600 .
C1 H31C 0.9600 .

loop_
_geom_torsion_atom_site_label_1
_geom_torsion_atom_site_label_2
_geom_torsion_atom_site_label_3
_geom_torsion_atom_site_label_4
_geom_torsion
_geom_torsion_site_symmetry_1
_geom_torsion_site_symmetry_4
N2 Zn1 O1 C5 155.6(5) . .
N1 Zn1 O1 C5 39.5(5) . .
O2 Zn1 O1 C5 58.2(10) . .
Cl1 Zn1 O1 C5 -88.6(5) . .
N2 Zn1 O2 C5 -136.0(3) . 4_664
N1 Zn1 O2 C5 -19.6(3) . 4_664
O1 Zn1 O2 C5 -38.7(9) . 4_664
Cl1 Zn1 O2 C5 107.9(3) . 4_664
N1 Zn1 N2 C10 -63.9(4) . .
O1 Zn1 N2 C10 -155.4(4) . .
O2 Zn1 N2 C10 14.3(4) . .
Cl1 Zn1 N2 C10 111.6(4) . .
N1 Zn1 N2 C9 120.8(4) . .
O1 Zn1 N2 C9 29.2(4) . .
O2 Zn1 N2 C9 -161.1(4) . .
Cl1 Zn1 N2 C9 -63.7(4) . .
N2 Zn1 N1 C6 -16.3(3) . .
O1 Zn1 N1 C6 74.2(3) . .
O2 Zn1 N1 C6 -102.4(3) . .
Cl1 Zn1 N1 C6 168.9(2) . .
N2 Zn1 N1 C4 107.8(3) . .
O1 Zn1 N1 C4 -161.7(3) . .
O2 Zn1 N1 C4 21.7(3) . .
Cl1 Zn1 N1 C4 -67.0(3) . .
Zn1 O1 C5 O2 -25.5(7) . 4_665
Zn1 O1 C5 C4 152.9(3) . 4_665
C4 N1 C6 C7 63.5(4) . .
Zn1 N1 C6 C7 -173.2(3) . .
N1 C6 C7 C11 -111.6(5) . .
N1 C6 C7 C8 63.6(6) . .
C11 C7 C8 C9 1.3(8) . 6
C6 C7 C8 C9 -174.2(5) . 6
C8 C7 C11 C10 -0.5(7) . 6
C6 C7 C11 C10 174.7(5) . 6
C9 N2 C10 C11 0.9(8) . 2_554
Zn1 N2 C10 C11 -174.6(4) . 2_554
C10 N2 C9 C8 -0.1(9) . 2_554
Zn1 N2 C9 C8 175.6(5) . 2_554
C6 N1 C4 C2 -135.7(4) . .
Zn1 N1 C4 C2 103.3(3) . .
C6 N1 C4 C5 99.5(4) . 4_664
Zn1 N1 C4 C5 -21.5(4) . 4_664
N1 C4 C2 C1 -58.9(5) . .
C5 C4 C2 C1 65.5(5) 4_664 .
N1 C4 C2 C3 68.9(5) . .
C5 C4 C2 C3 -166.8(4) 4_664 .
